data_7043264
loop_
_publ_author_name
'Guo, Qianqian'
'Englert, Ulli'

_publ_section_title
;
 Neutral mixed-metal coordination polymers based on a ditopic
 acetylacetonate, Mg(II) and Ag(I): syntheses, characterization and
 solvent-dependent topologies
;
_journal_name_full 'Dalton Trans.'
_journal_paper_doi 10.1039/C7DT01283G
_journal_year 2017
_chemical_formula_moiety 'C18 H18 Ag Mg N3 O6, 1.5(C6 H6), C H4 O'
_chemical_formula_sum 'C28 H31 Ag Mg N3 O7'
_chemical_formula_weight 653.74
_chemical_name_systematic
;
 ?
;
_space_group_crystal_system triclinic
_space_group_IT_number 2
_space_group_name_Hall '-P 1'
_space_group_name_H-M_alt 'P -1'
_symmetry_space_group_name_Hall '-P 1'
_symmetry_space_group_name_H-M 'P -1'
_atom_sites_solution_hydrogens mixed
_audit_creation_method SHELXL-2013
_audit_update_record
;
2017-04-03 deposited with the CCDC.
2017-06-06 downloaded from the CCDC.
;
_cell_angle_alpha 98.563(4)
_cell_angle_beta 107.176(4)
_cell_angle_gamma 114.537(4)
_cell_formula_units_Z 2
_cell_length_a 10.925(3)
_cell_length_b 11.659(3)
_cell_length_c 14.281(4)
_cell_measurement_reflns_used 3288
_cell_measurement_temperature 100(2)
_cell_measurement_theta_max 24.23
_cell_measurement_theta_min 2.23
_cell_volume 1501.8(7)
_computing_cell_refinement 'SAINT (Bruker, 2009)'
_computing_data_collection 'SMART (Bruker, 2002)'
_computing_data_reduction 'SAINT (Bruker, 2009)'
_computing_molecular_graphics 'PLATON (Spek, 2009)'
_computing_publication_material 'SHELXL-2013 (Sheldrick, 2013)'
_computing_structure_refinement 'SHELXL-2013 (Sheldrick, 2013)'
_computing_structure_solution 'SHELXS97 (Sheldrick, 2008)'
_diffrn_ambient_temperature 100(2)
_diffrn_measured_fraction_theta_full 1.000
_diffrn_measured_fraction_theta_max 0.994
_diffrn_measurement_device_type 'CCD area detector'
_diffrn_measurement_method '\w scans'
_diffrn_radiation_type MoK\a
_diffrn_radiation_wavelength 0.71073
_diffrn_reflns_av_R_equivalents 0.0539
_diffrn_reflns_av_unetI/netI 0.0647
_diffrn_reflns_Laue_measured_fraction_full 1.000
_diffrn_reflns_Laue_measured_fraction_max 0.994
_diffrn_reflns_limit_h_max 13
_diffrn_reflns_limit_h_min -13
_diffrn_reflns_limit_k_max 14
_diffrn_reflns_limit_k_min -14
_diffrn_reflns_limit_l_max 17
_diffrn_reflns_limit_l_min -18
_diffrn_reflns_number 18677
_diffrn_reflns_point_group_measured_fraction_full 1.000
_diffrn_reflns_point_group_measured_fraction_max 0.994
_diffrn_reflns_theta_full 25.242
_diffrn_reflns_theta_max 26.702
_diffrn_reflns_theta_min 1.571
_diffrn_source 'Incoatec microsource'
_exptl_absorpt_coefficient_mu 0.739
_exptl_absorpt_correction_T_max 0.7454
_exptl_absorpt_correction_T_min 0.6051
_exptl_absorpt_correction_type multi-scan
_exptl_absorpt_process_details SADABS
_exptl_crystal_colour colourless
_exptl_crystal_density_diffrn 1.446
_exptl_crystal_description plate
_exptl_crystal_F_000 670
_exptl_crystal_size_max 0.250
_exptl_crystal_size_mid 0.220
_exptl_crystal_size_min 0.210
_refine_diff_density_max 1.300
_refine_diff_density_min -0.794
_refine_diff_density_rms 0.105
_refine_ls_extinction_method none
_refine_ls_goodness_of_fit_ref 1.072
_refine_ls_hydrogen_treatment constr
_refine_ls_matrix_type full
_refine_ls_number_parameters 368
_refine_ls_number_reflns 6311
_refine_ls_number_restraints 3
_refine_ls_restrained_S_all 1.072
_refine_ls_R_factor_all 0.0616
_refine_ls_R_factor_gt 0.0486
_refine_ls_shift/su_max 0.001
_refine_ls_shift/su_mean 0.000
_refine_ls_structure_factor_coef Fsqd
_refine_ls_weighting_details 'w=1/[\s^2^(Fo^2^)+(0.0741P)^2^+0.4504P] where P=(Fo^2^+2Fc^2^)/3'
_refine_ls_weighting_scheme calc
_refine_ls_wR_factor_gt 0.1323
_refine_ls_wR_factor_ref 0.1391
_reflns_Friedel_coverage 0.000
_reflns_number_gt 5087
_reflns_number_total 6311
_reflns_threshold_expression 'I > 2\s(I)'
_cod_data_source_file c7dt01283g2.cif
_cod_data_source_block 3b
_cod_database_code 7043264
_shelx_space_group_comment
;
The symmetry employed for this shelxl refinement is uniquely defined
by the following loop, which should always be used as a source of
symmetry information in preference to the above space-group names.
They are only intended as comments.
;
_shelx_estimated_absorpt_t_min 0.837
_shelx_estimated_absorpt_t_max 0.860
_shelxl_version_number 2013-4

loop_
_space_group_symop_operation_xyz
'x, y, z'
'-x, -y, -z'

loop_
_atom_site_label
_atom_site_type_symbol
_atom_site_fract_x
_atom_site_fract_y
_atom_site_fract_z
_atom_site_U_iso_or_equiv
_atom_site_adp_type
_atom_site_occupancy
_atom_site_site_symmetry_order
_atom_site_calc_flag
_atom_site_refinement_flags_posn
_atom_site_refinement_flags_adp
Mg1 Mg 0.25213(12) 0.56783(11) 0.32168(8) 0.0232(3) Uani 1 1 d . .
O1 O 0.4290(3) 0.6138(3) 0.45089(18) 0.0296(6) Uani 1 1 d . .
O2 O 0.1780(3) 0.6323(3) 0.42190(19) 0.0317(6) Uani 1 1 d . .
O3 O 0.1297(3) 0.3753(3) 0.31346(19) 0.0274(6) Uani 1 1 d . .
O4 O 0.0728(3) 0.5319(2) 0.19699(19) 0.0306(6) Uani 1 1 d . .
O5 O 0.3375(3) 0.5025(2) 0.22929(18) 0.0277(6) Uani 1 1 d . .
O6 O 0.3638(3) 0.7498(2) 0.3042(2) 0.0319(6) Uani 1 1 d . .
C1 C 0.6109(4) 0.6965(4) 0.6202(3) 0.0372(9) Uani 1 1 d . .
H1A H 0.6659 0.6773 0.5829 0.056 Uiso 1 1 calc R U
H1B H 0.5988 0.6433 0.6671 0.056 Uiso 1 1 calc R U
H1C H 0.6645 0.7910 0.6599 0.056 Uiso 1 1 calc R U
C2 C 0.4622(4) 0.6627(3) 0.5440(3) 0.0255(7) Uani 1 1 d . .
C3 C 0.3659(4) 0.6884(3) 0.5822(3) 0.0243(7) Uani 1 1 d . .
C4 C 0.2261(4) 0.6704(4) 0.5178(3) 0.0282(8) Uani 1 1 d . .
C5 C 0.1328(5) 0.6957(5) 0.5680(3) 0.0427(11) Uani 1 1 d . .
H5A H 0.0601 0.7095 0.5189 0.064 Uiso 1 1 calc R U
H5B H 0.1950 0.7750 0.6288 0.064 Uiso 1 1 calc R U
H5C H 0.0825 0.6192 0.5891 0.064 Uiso 1 1 calc R U
C6 C 0.4133(4) 0.7368(4) 0.6913(3) 0.0296(8) Uani 1 1 d . .
C7 C -0.0382(5) 0.1463(4) 0.2566(3) 0.0350(9) Uani 1 1 d . .
H7A H -0.0235 0.0929 0.2057 0.053 Uiso 1 1 calc R U
H7B H -0.1425 0.1047 0.2441 0.053 Uiso 1 1 calc R U
H7C H 0.0186 0.1517 0.3261 0.053 Uiso 1 1 calc R U
C8 C 0.0118(4) 0.2834(4) 0.2472(3) 0.0259(8) Uani 1 1 d . .
C9 C -0.0779(4) 0.3030(4) 0.1613(3) 0.0267(8) Uani 1 1 d . .
C10 C -0.0426(4) 0.4278(4) 0.1427(3) 0.0297(8) Uani 1 1 d . .
C11 C -0.1513(5) 0.4332(5) 0.0522(3) 0.0506(12) Uani 1 1 d . .
H11A H -0.1191 0.5258 0.0539 0.076 Uiso 1 1 calc R U
H11B H -0.2477 0.3947 0.0558 0.076 Uiso 1 1 calc R U
H11C H -0.1578 0.3827 -0.0121 0.076 Uiso 1 1 calc R U
C12 C -0.2109(4) 0.1897(4) 0.0900(3) 0.0320(9) Uani 1 1 d . .
C13 C 0.4472(5) 0.4769(4) 0.1141(3) 0.0409(10) Uani 1 1 d . .
H13A H 0.4241 0.3927 0.1289 0.061 Uiso 1 1 calc R U
H13B H 0.5520 0.5259 0.1289 0.061 Uiso 1 1 calc R U
H13C H 0.3901 0.4593 0.0412 0.061 Uiso 1 1 calc R U
C14 C 0.4092(4) 0.5583(4) 0.1806(3) 0.0258(8) Uani 1 1 d . .
C15 C 0.4551(4) 0.6939(4) 0.1855(3) 0.0266(8) Uani 1 1 d . .
C16 C 0.4344(4) 0.7828(4) 0.2485(3) 0.0296(8) Uani 1 1 d . .
C17 C 0.5001(6) 0.9262(4) 0.2519(4) 0.0520(13) Uani 1 1 d . .
H17A H 0.4600 0.9318 0.1827 0.078 Uiso 1 1 calc R U
H17B H 0.6068 0.9653 0.2759 0.078 Uiso 1 1 calc R U
H17C H 0.4763 0.9748 0.2994 0.078 Uiso 1 1 calc R U
C18 C 0.5297(4) 0.7445(4) 0.1204(3) 0.0309(8) Uani 1 1 d . .
N1 N 0.4539(4) 0.7756(3) 0.7786(2) 0.0384(8) Uani 1 1 d . .
N2 N -0.3185(4) 0.0974(3) 0.0333(3) 0.0413(9) Uani 1 1 d . .
N3 N 0.5857(4) 0.7865(4) 0.0684(3) 0.0396(8) Uani 1 1 d . .
Ag1 Ag 0.55947(3) 0.88095(3) 0.94264(2) 0.03368(13) Uani 1 1 d . .
O7 O 0.2913(8) 0.9598(7) 0.3657(6) 0.140(2) Uani 1 1 d . .
H7O H 0.3121 0.8994 0.3483 0.168 Uiso 1 1 d R U
C19 C 0.3236(13) 0.9832(9) 0.4667(7) 0.140(4) Uani 1 1 d . .
H19A H 0.3949 0.9546 0.4965 0.211 Uiso 1 1 calc R U
H19B H 0.2342 0.9338 0.4776 0.211 Uiso 1 1 calc R U
H19C H 0.3655 1.0784 0.5001 0.211 Uiso 1 1 calc R U
C20 C -0.0720(8) 0.8382(6) 0.3226(7) 0.093(2) Uani 1 1 d . .
H20 H -0.0054 0.9083 0.3070 0.111 Uiso 1 1 calc R U
C21 C -0.1491(6) 0.8627(6) 0.3745(5) 0.0693(17) Uani 1 1 d . .
H21 H -0.1412 0.9482 0.3909 0.083 Uiso 1 1 calc R U
C22 C -0.2382(6) 0.7646(6) 0.4030(5) 0.0613(15) Uani 1 1 d . .
H22 H -0.2878 0.7829 0.4428 0.074 Uiso 1 1 calc R U
C23 C -0.2552(7) 0.6410(6) 0.3743(6) 0.086(2) Uani 1 1 d . .
H23 H -0.3193 0.5723 0.3925 0.103 Uiso 1 1 calc R U
C24 C -0.1802(8) 0.6133(6) 0.3187(6) 0.082(2) Uani 1 1 d . .
H24 H -0.1924 0.5263 0.2998 0.098 Uiso 1 1 calc R U
C25 C -0.0899(8) 0.7099(6) 0.2916(5) 0.0759(18) Uani 1 1 d . .
H25 H -0.0396 0.6917 0.2525 0.091 Uiso 1 1 calc R U
C26 C 0.9740(16) 0.8763(15) 1.0170(12) 0.186(6) Uani 1 1 d . U
H26 H 0.9532 0.7917 1.0252 0.223 Uiso 1 1 calc R U
C27 C 0.8769(13) 0.8885(11) 0.9308(10) 0.160(5) Uani 1 1 d . U
H27 H 0.7916 0.8087 0.8846 0.191 Uiso 1 1 calc R U
C28 C 0.8946(14) 1.0037(11) 0.9081(11) 0.186(5) Uani 1 1 d . U
H28 H 0.8274 1.0051 0.8489 0.224 Uiso 1 1 calc R U

loop_
_atom_site_aniso_label
_atom_site_aniso_U_11
_atom_site_aniso_U_22
_atom_site_aniso_U_33
_atom_site_aniso_U_23
_atom_site_aniso_U_13
_atom_site_aniso_U_12
Mg1 0.0215(6) 0.0249(6) 0.0143(6) 0.0023(5) 0.0059(5) 0.0057(5)
O1 0.0241(13) 0.0403(15) 0.0172(12) 0.0006(11) 0.0055(10) 0.0141(12)
O2 0.0274(13) 0.0423(16) 0.0201(13) 0.0029(11) 0.0090(11) 0.0148(12)
O3 0.0235(13) 0.0321(14) 0.0238(13) 0.0095(11) 0.0107(11) 0.0102(11)
O4 0.0291(14) 0.0250(13) 0.0211(13) 0.0056(11) 0.0006(11) 0.0056(11)
O5 0.0316(14) 0.0283(13) 0.0201(12) 0.0069(10) 0.0146(11) 0.0092(11)
O6 0.0338(14) 0.0233(13) 0.0258(14) 0.0002(11) 0.0110(12) 0.0060(11)
C1 0.036(2) 0.042(2) 0.0235(19) 0.0013(17) 0.0010(17) 0.0201(19)
C2 0.0272(18) 0.0220(17) 0.0161(16) 0.0020(13) 0.0033(14) 0.0073(15)
C3 0.0294(18) 0.0214(17) 0.0152(16) 0.0034(13) 0.0077(14) 0.0078(15)
C4 0.0287(19) 0.0283(19) 0.0225(18) 0.0050(15) 0.0129(15) 0.0086(16)
C5 0.038(2) 0.053(3) 0.034(2) 0.002(2) 0.0201(19) 0.019(2)
C6 0.041(2) 0.0226(18) 0.023(2) 0.0074(15) 0.0131(17) 0.0127(17)
C7 0.037(2) 0.030(2) 0.040(2) 0.0124(18) 0.0210(19) 0.0142(18)
C8 0.0243(18) 0.0294(19) 0.0262(19) 0.0073(15) 0.0174(16) 0.0106(16)
C9 0.0193(17) 0.0262(19) 0.0204(17) 0.0014(14) 0.0040(14) 0.0033(15)
C10 0.0258(19) 0.029(2) 0.0208(18) 0.0027(15) 0.0031(15) 0.0079(16)
C11 0.045(3) 0.044(3) 0.029(2) 0.006(2) -0.009(2) 0.010(2)
C12 0.031(2) 0.029(2) 0.030(2) 0.0042(17) 0.0122(17) 0.0108(18)
C13 0.062(3) 0.048(3) 0.038(2) 0.022(2) 0.036(2) 0.034(2)
C14 0.0270(18) 0.0309(19) 0.0173(17) 0.0076(14) 0.0080(15) 0.0125(16)
C15 0.0241(18) 0.0306(19) 0.0178(17) 0.0094(15) 0.0069(14) 0.0073(15)
C16 0.0284(19) 0.0237(19) 0.0213(18) 0.0022(14) 0.0058(15) 0.0036(15)
C17 0.079(4) 0.028(2) 0.041(3) 0.0096(19) 0.031(3) 0.015(2)
C18 0.034(2) 0.031(2) 0.0207(18) 0.0098(15) 0.0080(16) 0.0118(17)
N1 0.058(2) 0.0300(18) 0.0187(17) 0.0039(14) 0.0115(16) 0.0179(17)
N2 0.0349(19) 0.0275(18) 0.039(2) -0.0016(15) 0.0066(16) 0.0048(16)
N3 0.047(2) 0.044(2) 0.0279(18) 0.0196(16) 0.0179(16) 0.0167(17)
Ag1 0.0443(2) 0.02673(18) 0.01531(16) 0.00324(11) 0.01013(13) 0.00680(14)
O7 0.148(6) 0.111(5) 0.184(7) 0.054(5) 0.079(6) 0.073(5)
C19 0.252(14) 0.113(7) 0.070(5) 0.021(5) 0.072(7) 0.098(9)
C20 0.110(5) 0.060(4) 0.163(8) 0.066(5) 0.094(6) 0.052(4)
C21 0.067(4) 0.048(3) 0.110(5) 0.037(3) 0.047(4) 0.031(3)
C22 0.049(3) 0.066(4) 0.077(4) 0.043(3) 0.025(3) 0.029(3)
C23 0.052(3) 0.058(4) 0.128(7) 0.055(4) 0.018(4) 0.011(3)
C24 0.080(4) 0.035(3) 0.092(5) 0.022(3) 0.002(4) 0.016(3)
C25 0.097(5) 0.058(4) 0.081(4) 0.026(3) 0.029(4) 0.047(4)
C26 0.165(12) 0.168(11) 0.191(12) -0.018(9) 0.146(10) 0.024(9)
C27 0.141(9) 0.102(6) 0.163(10) -0.038(7) 0.125(8) -0.022(6)
C28 0.173(10) 0.092(6) 0.267(13) -0.025(7) 0.177(10) 0.008(6)

loop_
_atom_type_symbol
_atom_type_description
_atom_type_scat_dispersion_real
_atom_type_scat_dispersion_imag
_atom_type_scat_source
C C 0.0033 0.0016 'International Tables Vol C Tables 4.2.6.8 and 6.1.1.4'
H H 0.0000 0.0000 'International Tables Vol C Tables 4.2.6.8 and 6.1.1.4'
N N 0.0061 0.0033 'International Tables Vol C Tables 4.2.6.8 and 6.1.1.4'
O O 0.0106 0.0060 'International Tables Vol C Tables 4.2.6.8 and 6.1.1.4'
Mg Mg 0.0486 0.0363 'International Tables Vol C Tables 4.2.6.8 and 6.1.1.4'
Ag Ag -0.8971 1.1015 'International Tables Vol C Tables 4.2.6.8 and 6.1.1.4'

loop_
_geom_angle_atom_site_label_1
_geom_angle_atom_site_label_2
_geom_angle_atom_site_label_3
_geom_angle
_geom_angle_site_symmetry_1
_geom_angle_site_symmetry_3
O2 Mg1 O1 85.02(11) . .
O2 Mg1 O3 91.12(11) . .
O1 Mg1 O3 96.65(11) . .
O2 Mg1 O5 175.97(12) . .
O1 Mg1 O5 91.08(11) . .
O3 Mg1 O5 88.34(11) . .
O2 Mg1 O4 91.56(12) . .
O1 Mg1 O4 176.02(12) . .
O3 Mg1 O4 85.42(11) . .
O5 Mg1 O4 92.37(11) . .
O2 Mg1 O6 95.74(12) . .
O1 Mg1 O6 90.34(12) . .
O3 Mg1 O6 170.61(12) . .
O5 Mg1 O6 85.26(11) . .
O4 Mg1 O6 87.99(11) . .
C2 O1 Mg1 132.2(2) . .
C4 O2 Mg1 132.5(3) . .
C8 O3 Mg1 131.8(2) . .
C10 O4 Mg1 131.0(3) . .
C14 O5 Mg1 131.5(2) . .
C16 O6 Mg1 130.8(2) . .
C2 C1 H1A 109.5 . .
C2 C1 H1B 109.5 . .
H1A C1 H1B 109.5 . .
C2 C1 H1C 109.5 . .
H1A C1 H1C 109.5 . .
H1B C1 H1C 109.5 . .
O1 C2 C3 123.0(3) . .
O1 C2 C1 118.4(3) . .
C3 C2 C1 118.6(3) . .
C6 C3 C2 117.5(3) . .
C6 C3 C4 118.2(3) . .
C2 C3 C4 124.3(3) . .
O2 C4 C3 122.6(3) . .
O2 C4 C5 118.5(4) . .
C3 C4 C5 118.9(3) . .
C4 C5 H5A 109.5 . .
C4 C5 H5B 109.5 . .
H5A C5 H5B 109.5 . .
C4 C5 H5C 109.5 . .
H5A C5 H5C 109.5 . .
H5B C5 H5C 109.5 . .
N1 C6 C3 178.6(4) . .
C8 C7 H7A 109.5 . .
C8 C7 H7B 109.5 . .
H7A C7 H7B 109.5 . .
C8 C7 H7C 109.5 . .
H7A C7 H7C 109.5 . .
H7B C7 H7C 109.5 . .
O3 C8 C9 122.5(3) . .
O3 C8 C7 118.4(3) . .
C9 C8 C7 119.0(3) . .
C12 C9 C10 117.9(3) . .
C12 C9 C8 117.4(3) . .
C10 C9 C8 124.7(3) . .
O4 C10 C9 123.6(3) . .
O4 C10 C11 118.1(4) . .
C9 C10 C11 118.3(3) . .
C10 C11 H11A 109.5 . .
C10 C11 H11B 109.5 . .
H11A C11 H11B 109.5 . .
C10 C11 H11C 109.5 . .
H11A C11 H11C 109.5 . .
H11B C11 H11C 109.5 . .
N2 C12 C9 179.1(5) . .
C14 C13 H13A 109.5 . .
C14 C13 H13B 109.5 . .
H13A C13 H13B 109.5 . .
C14 C13 H13C 109.5 . .
H13A C13 H13C 109.5 . .
H13B C13 H13C 109.5 . .
O5 C14 C15 122.9(3) . .
O5 C14 C13 117.4(3) . .
C15 C14 C13 119.8(3) . .
C16 C15 C14 125.6(3) . .
C16 C15 C18 116.9(3) . .
C14 C15 C18 117.4(3) . .
O6 C16 C15 123.4(3) . .
O6 C16 C17 117.0(3) . .
C15 C16 C17 119.6(3) . .
C16 C17 H17A 109.5 . .
C16 C17 H17B 109.5 . .
H17A C17 H17B 109.5 . .
C16 C17 H17C 109.5 . .
H17A C17 H17C 109.5 . .
H17B C17 H17C 109.5 . .
N3 C18 C15 177.7(4) . .
C6 N1 Ag1 169.9(3) . .
C12 N2 Ag1 149.5(3) . 1_444
C18 N3 Ag1 141.0(3) . 1_554
N1 Ag1 N2 132.73(14) . 1_666
N1 Ag1 N3 125.20(13) . 1_556
N2 Ag1 N3 101.92(14) 1_666 1_556
C19 O7 H7O 105.6 . .
O7 C19 H19A 109.5 . .
O7 C19 H19B 109.5 . .
H19A C19 H19B 109.5 . .
O7 C19 H19C 109.5 . .
H19A C19 H19C 109.5 . .
H19B C19 H19C 109.5 . .
C21 C20 C25 120.6(6) . .
C21 C20 H20 119.7 . .
C25 C20 H20 119.7 . .
C20 C21 C22 120.1(6) . .
C20 C21 H21 119.9 . .
C22 C21 H21 119.9 . .
C23 C22 C21 119.5(6) . .
C23 C22 H22 120.2 . .
C21 C22 H22 120.2 . .
C22 C23 C24 121.0(6) . .
C22 C23 H23 119.5 . .
C24 C23 H23 119.5 . .
C25 C24 C23 120.0(6) . .
C25 C24 H24 120.0 . .
C23 C24 H24 120.0 . .
C24 C25 C20 118.6(7) . .
C24 C25 H25 120.7 . .
C20 C25 H25 120.7 . .
C27 C26 C28 119.0(16) . 2_777
C27 C26 H26 120.5 . .
C28 C26 H26 120.5 2_777 .
C28 C27 C26 126.8(12) . .
C28 C27 H27 116.6 . .
C26 C27 H27 116.6 . .
C27 C28 C26 114.2(15) . 2_777
C27 C28 H28 122.9 . .
C26 C28 H28 122.9 2_777 .

loop_
_geom_bond_atom_site_label_1
_geom_bond_atom_site_label_2
_geom_bond_distance
_geom_bond_site_symmetry_2
Mg1 O2 2.035(3) .
Mg1 O1 2.041(3) .
Mg1 O3 2.044(3) .
Mg1 O5 2.051(3) .
Mg1 O4 2.055(3) .
Mg1 O6 2.059(3) .
O1 C2 1.241(4) .
O2 C4 1.245(4) .
O3 C8 1.239(4) .
O4 C10 1.239(4) .
O5 C14 1.247(4) .
O6 C16 1.258(4) .
C1 C2 1.509(5) .
C1 H1A 0.9800 .
C1 H1B 0.9800 .
C1 H1C 0.9800 .
C2 C3 1.430(5) .
C3 C6 1.427(5) .
C3 C4 1.438(5) .
C4 C5 1.503(5) .
C5 H5A 0.9800 .
C5 H5B 0.9800 .
C5 H5C 0.9800 .
C6 N1 1.137(5) .
C7 C8 1.501(5) .
C7 H7A 0.9800 .
C7 H7B 0.9800 .
C7 H7C 0.9800 .
C8 C9 1.441(5) .
C9 C12 1.423(5) .
C9 C10 1.431(5) .
C10 C11 1.505(5) .
C11 H11A 0.9800 .
C11 H11B 0.9800 .
C11 H11C 0.9800 .
C12 N2 1.150(5) .
C13 C14 1.505(5) .
C13 H13A 0.9800 .
C13 H13B 0.9800 .
C13 H13C 0.9800 .
C14 C15 1.430(5) .
C15 C16 1.404(5) .
C15 C18 1.446(5) .
C16 C17 1.507(6) .
C17 H17A 0.9800 .
C17 H17B 0.9800 .
C17 H17C 0.9800 .
C18 N3 1.136(5) .
N1 Ag1 2.167(3) .
N2 Ag1 2.244(3) 1_444
N3 Ag1 2.252(3) 1_554
Ag1 N2 2.244(3) 1_666
Ag1 N3 2.252(3) 1_556
O7 C19 1.334(10) .
O7 H7O 0.8500 .
C19 H19A 0.9800 .
C19 H19B 0.9800 .
C19 H19C 0.9800 .
C20 C21 1.359(9) .
C20 C25 1.407(8) .
C20 H20 0.9500 .
C21 C22 1.368(7) .
C21 H21 0.9500 .
C22 C23 1.354(9) .
C22 H22 0.9500 .
C23 C24 1.391(10) .
C23 H23 0.9500 .
C24 C25 1.350(9) .
C24 H24 0.9500 .
C25 H25 0.9500 .
C26 C27 1.438(19) .
C26 C28 1.464(15) 2_777
C26 H26 0.9500 .
C27 C28 1.377(19) .
C27 H27 0.9500 .
C28 C26 1.464(16) 2_777
C28 H28 0.9500 .
